data_7121290
loop_
_publ_author_name
'Roscales, Silvia'
'Bechmann, Nicole'
'Weiss, Daniel Holger'
'K\"ockerling, Martin'
'Pietzsch, Jens'
'Kniess, Torsten'

_publ_section_title
;
 Novel valdecoxib derivatives by ruthenium(ii)-promoted 1,3-dipolar
 cycloaddition of nitrile oxides with alkynes - synthesis and COX-2
 inhibition activity.
;
_journal_issue 3
_journal_name_full MedChemComm
_journal_page_first 534
_journal_page_last 544
_journal_paper_doi 10.1039/c7md00575j
_journal_volume 9
_journal_year 2018
_chemical_formula_moiety 'C18 H19 F N2 O3 S Si'
_chemical_formula_sum 'C18 H19 F N2 O3 S Si'
_chemical_formula_weight 390.50
_chemical_name_systematic
;
4-(3-(4-fluorophenyl)-5-(trimethylsilyl)isoxazol-4-yl)benzenesulfonamide
;
_space_group_crystal_system triclinic
_space_group_IT_number 2
_space_group_name_Hall '-P 1'
_space_group_name_H-M_alt 'P -1'
_symmetry_space_group_name_Hall '-P 1'
_symmetry_space_group_name_H-M 'P -1'
_atom_sites_solution_hydrogens mixed
_atom_sites_solution_primary direct
_atom_sites_solution_secondary difmap
_audit_creation_method SHELXL-2014
_audit_update_record
;
2016-06-01 deposited with the CCDC.
2018-02-13 downloaded from the CCDC.
;
_cell_angle_alpha 65.43(3)
_cell_angle_beta 68.51(3)
_cell_angle_gamma 76.92(2)
_cell_formula_units_Z 2
_cell_length_a 9.705(6)
_cell_length_b 9.854(6)
_cell_length_c 11.726(8)
_cell_measurement_reflns_used 9263
_cell_measurement_temperature 123(2)
_cell_measurement_theta_max 39.00
_cell_measurement_theta_min 2.26
_cell_volume 945.3(11)
_computing_cell_refinement 'Bruker SAINT'
_computing_data_collection 'Bruker APEX2'
_computing_data_reduction 'Bruker SAINT'
_computing_molecular_graphics 'Bruker SHELXTL'
_computing_publication_material 'Bruker SHELXTL'
_computing_structure_refinement 'SHELXL-2014 (Sheldrick 2014)'
_computing_structure_solution 'SHELXS-97 (Sheldrick 2008)'
_diffrn_ambient_temperature 123(2)
_diffrn_measured_fraction_theta_full 0.993
_diffrn_measured_fraction_theta_max 0.995
_diffrn_measurement_device_type 'Bruker APEX-II CCD'
_diffrn_measurement_method '\f and \w scans'
_diffrn_radiation_type MoK\a
_diffrn_radiation_wavelength 0.71073
_diffrn_reflns_av_R_equivalents 0.0620
_diffrn_reflns_av_unetI/netI 0.0463
_diffrn_reflns_Laue_measured_fraction_full 0.993
_diffrn_reflns_Laue_measured_fraction_max 0.995
_diffrn_reflns_limit_h_max 17
_diffrn_reflns_limit_h_min -17
_diffrn_reflns_limit_k_max 17
_diffrn_reflns_limit_k_min -17
_diffrn_reflns_limit_l_max 20
_diffrn_reflns_limit_l_min -20
_diffrn_reflns_number 72195
_diffrn_reflns_point_group_measured_fraction_full 0.993
_diffrn_reflns_point_group_measured_fraction_max 0.995
_diffrn_reflns_theta_full 25.000
_diffrn_reflns_theta_max 39.539
_diffrn_reflns_theta_min 2.264
_diffrn_source 'fine-focus sealed tube'
_exptl_absorpt_coefficient_mu 0.261
_exptl_absorpt_correction_type multi-scan
_exptl_absorpt_process_details 'Bruker-Nonius SADABS'
_exptl_crystal_colour colourless
_exptl_crystal_density_diffrn 1.372
_exptl_crystal_description plate
_exptl_crystal_F_000 408
_exptl_crystal_size_max 0.400
_exptl_crystal_size_mid 0.250
_exptl_crystal_size_min 0.070
_exptl_transmission_factor_max 0.7477
_exptl_transmission_factor_min 0.6448
_refine_diff_density_max 0.725
_refine_diff_density_min -0.543
_refine_diff_density_rms 0.080
_refine_ls_extinction_method none
_refine_ls_goodness_of_fit_ref 1.050
_refine_ls_hydrogen_treatment mixed
_refine_ls_matrix_type full
_refine_ls_number_parameters 246
_refine_ls_number_reflns 11324
_refine_ls_number_restraints 0
_refine_ls_restrained_S_all 1.050
_refine_ls_R_factor_all 0.0803
_refine_ls_R_factor_gt 0.0487
_refine_ls_shift/su_max 0.001
_refine_ls_shift/su_mean 0.000
_refine_ls_structure_factor_coef Fsqd
_refine_ls_weighting_details 'w=1/[\s^2^(Fo^2^)+(0.0487P)^2^+0.5381P] where P=(Fo^2^+2Fc^2^)/3'
_refine_ls_weighting_scheme calc
_refine_ls_wR_factor_gt 0.1110
_refine_ls_wR_factor_ref 0.1273
_reflns_Friedel_coverage 0.000
_reflns_number_gt 8349
_reflns_number_total 11324
_reflns_threshold_expression 'I > 2\s(I)'
_cod_data_source_file c7md00575j2.cif
_cod_data_source_block SR105F1-16
_cod_depositor_comments 'Adding full bibliography for 7121289--7121290.cif.'
_cod_original_cell_volume 945(1)
_cod_database_code 7121290
_shelx_space_group_comment
;
The symmetry employed for this shelxl refinement is uniquely defined
by the following loop, which should always be used as a source of
symmetry information in preference to the above space-group names.
They are only intended as comments.
;
_shelx_estimated_absorpt_t_min 0.903
_shelx_estimated_absorpt_t_max 0.982
_shelxl_version_number 2014-1

loop_
_space_group_symop_operation_xyz
'x, y, z'
'-x, -y, -z'

loop_
_atom_site_label
_atom_site_type_symbol
_atom_site_fract_x
_atom_site_fract_y
_atom_site_fract_z
_atom_site_U_iso_or_equiv
_atom_site_adp_type
_atom_site_occupancy
_atom_site_site_symmetry_order
_atom_site_calc_flag
_atom_site_refinement_flags_posn
_atom_site_refinement_flags_adp
N1 N 0.20703(11) 0.75459(10) 0.36915(9) 0.01754(16) Uani 1 1 d . .
O1 O 0.20194(10) 0.81515(9) 0.45967(8) 0.01760(14) Uani 1 1 d . .
C1 C 0.22246(11) 0.60811(11) 0.42866(9) 0.01432(15) Uani 1 1 d . .
C2 C 0.22489(10) 0.56807(11) 0.56012(9) 0.01271(14) Uani 1 1 d . .
C3 C 0.21271(11) 0.70164(11) 0.57448(9) 0.01448(16) Uani 1 1 d . .
C4 C 0.23291(12) 0.51223(12) 0.35697(10) 0.01659(17) Uani 1 1 d . .
C5 C 0.30618(14) 0.56046(14) 0.22089(11) 0.0220(2) Uani 1 1 d . .
H5 H 0.3544 0.6505 0.1776 0.026 Uiso 1 1 calc R U
C6 C 0.30864(15) 0.47738(17) 0.14933(14) 0.0287(3) Uani 1 1 d . .
H6 H 0.3569 0.5102 0.0570 0.034 Uiso 1 1 calc R U
C7 C 0.23993(15) 0.34685(17) 0.21483(16) 0.0294(3) Uani 1 1 d . .
C8 C 0.16988(14) 0.29367(15) 0.34920(15) 0.0270(2) Uani 1 1 d . .
H8 H 0.1250 0.2018 0.3918 0.032 Uiso 1 1 calc R U
C9 C 0.16644(13) 0.37749(13) 0.42077(12) 0.02084(19) Uani 1 1 d . .
H9 H 0.1188 0.3430 0.5132 0.025 Uiso 1 1 calc R U
F1 F 0.23817(12) 0.26693(13) 0.14557(12) 0.0449(3) Uani 1 1 d . .
C10 C 0.24377(10) 0.41549(10) 0.65696(9) 0.01263(14) Uani 1 1 d . .
C11 C 0.38164(12) 0.33220(12) 0.63845(11) 0.0201(2) Uani 1 1 d . .
H11 H 0.4618 0.3724 0.5616 0.024 Uiso 1 1 calc R U
C12 C 0.40310(11) 0.19081(12) 0.73131(11) 0.01947(19) Uani 1 1 d . .
H12 H 0.4974 0.1349 0.7188 0.023 Uiso 1 1 calc R U
C13 C 0.28468(10) 0.13314(10) 0.84206(9) 0.01239(14) Uani 1 1 d . .
C14 C 0.14480(11) 0.21175(12) 0.86023(10) 0.01705(17) Uani 1 1 d . .
H14 H 0.0639 0.1696 0.9355 0.020 Uiso 1 1 calc R U
C15 C 0.12481(11) 0.35271(12) 0.76701(10) 0.01695(17) Uani 1 1 d . .
H15 H 0.0295 0.4067 0.7783 0.020 Uiso 1 1 calc R U
S1 S 0.30851(3) -0.04484(3) 0.96157(2) 0.01283(5) Uani 1 1 d . .
O2 O 0.46222(9) -0.09973(9) 0.91889(9) 0.01859(14) Uani 1 1 d . .
O3 O 0.19812(10) -0.13665(9) 0.98438(9) 0.01965(15) Uani 1 1 d . .
N2 N 0.26791(12) -0.00825(11) 1.09225(9) 0.01856(16) Uani 1 1 d . .
H2A H 0.233(2) -0.082(2) 1.1649(19) 0.028(5) Uiso 1 1 d . .
H2B H 0.341(3) 0.028(3) 1.094(2) 0.044(6) Uiso 1 1 d . .
Si1 Si 0.22326(3) 0.76473(3) 0.70364(3) 0.01571(6) Uani 1 1 d . .
C16 C 0.42193(16) 0.7855(2) 0.66517(19) 0.0393(4) Uani 1 1 d . .
H16A H 0.4332 0.8204 0.7281 0.059 Uiso 1 1 calc R U
H16B H 0.4581 0.8586 0.5756 0.059 Uiso 1 1 calc R U
H16C H 0.4796 0.6886 0.6715 0.059 Uiso 1 1 calc R U
C17 C 0.1478(2) 0.62186(18) 0.86853(13) 0.0404(4) Uani 1 1 d . .
H17A H 0.0467 0.6058 0.8801 0.061 Uiso 1 1 calc R U
H17B H 0.1457 0.6565 0.9364 0.061 Uiso 1 1 calc R U
H17C H 0.2111 0.5276 0.8764 0.061 Uiso 1 1 calc R U
C18 C 0.11055(19) 0.94722(17) 0.68526(17) 0.0349(3) Uani 1 1 d . .
H18A H 0.1035 0.9780 0.7568 0.052 Uiso 1 1 calc R U
H18B H 0.0107 0.9373 0.6889 0.052 Uiso 1 1 calc R U
H18C H 0.1579 1.0228 0.6004 0.052 Uiso 1 1 calc R U

loop_
_atom_site_aniso_label
_atom_site_aniso_U_11
_atom_site_aniso_U_22
_atom_site_aniso_U_33
_atom_site_aniso_U_23
_atom_site_aniso_U_13
_atom_site_aniso_U_12
N1 0.0227(4) 0.0158(4) 0.0124(3) -0.0034(3) -0.0061(3) -0.0005(3)
O1 0.0245(4) 0.0134(3) 0.0129(3) -0.0022(2) -0.0070(3) -0.0011(3)
C1 0.0135(4) 0.0157(4) 0.0115(3) -0.0035(3) -0.0032(3) -0.0012(3)
C2 0.0118(3) 0.0131(3) 0.0106(3) -0.0025(3) -0.0027(3) -0.0011(3)
C3 0.0162(4) 0.0132(4) 0.0110(3) -0.0017(3) -0.0043(3) -0.0008(3)
C4 0.0163(4) 0.0182(4) 0.0165(4) -0.0075(3) -0.0066(3) 0.0015(3)
C5 0.0235(5) 0.0253(5) 0.0163(4) -0.0091(4) -0.0059(4) 0.0022(4)
C6 0.0263(6) 0.0408(7) 0.0244(5) -0.0213(5) -0.0095(4) 0.0081(5)
C7 0.0238(5) 0.0379(7) 0.0431(7) -0.0311(6) -0.0181(5) 0.0115(5)
C8 0.0222(5) 0.0267(6) 0.0423(7) -0.0197(5) -0.0153(5) 0.0015(4)
C9 0.0180(4) 0.0218(5) 0.0257(5) -0.0103(4) -0.0085(4) -0.0011(4)
F1 0.0398(5) 0.0588(6) 0.0662(7) -0.0525(6) -0.0256(5) 0.0140(5)
C10 0.0118(3) 0.0124(3) 0.0116(3) -0.0030(3) -0.0031(3) -0.0010(3)
C11 0.0128(4) 0.0169(4) 0.0170(4) 0.0009(3) 0.0014(3) -0.0002(3)
C12 0.0115(4) 0.0162(4) 0.0192(4) -0.0009(3) 0.0001(3) 0.0007(3)
C13 0.0115(3) 0.0118(3) 0.0121(3) -0.0031(3) -0.0028(3) -0.0017(3)
C14 0.0115(4) 0.0151(4) 0.0156(4) -0.0013(3) 0.0006(3) -0.0012(3)
C15 0.0109(3) 0.0157(4) 0.0164(4) -0.0020(3) -0.0011(3) 0.0004(3)
S1 0.01422(10) 0.01010(9) 0.01358(9) -0.00320(7) -0.00443(7) -0.00195(7)
O2 0.0161(3) 0.0153(3) 0.0229(4) -0.0073(3) -0.0065(3) 0.0027(2)
O3 0.0217(4) 0.0154(3) 0.0222(4) -0.0037(3) -0.0071(3) -0.0080(3)
N2 0.0264(4) 0.0162(4) 0.0119(3) -0.0031(3) -0.0051(3) -0.0053(3)
Si1 0.01848(13) 0.01398(12) 0.01490(12) -0.00503(9) -0.00626(10) -0.00043(9)
C16 0.0204(6) 0.0622(11) 0.0526(9) -0.0409(9) -0.0101(6) 0.0011(6)
C17 0.0776(13) 0.0307(7) 0.0165(5) -0.0026(5) -0.0139(6) -0.0243(7)
C18 0.0419(8) 0.0316(7) 0.0427(8) -0.0245(6) -0.0247(7) 0.0168(6)

loop_
_atom_type_symbol
_atom_type_description
_atom_type_scat_dispersion_real
_atom_type_scat_dispersion_imag
_atom_type_scat_source
C C 0.0034 0.0017 'International Tables Vol C Tables 4.2.6.8 and 6.1.1.4'
H H 0.0000 0.0000 'International Tables Vol C Tables 4.2.6.8 and 6.1.1.4'
N N 0.0066 0.0034 'International Tables Vol C Tables 4.2.6.8 and 6.1.1.4'
O O 0.0114 0.0062 'International Tables Vol C Tables 4.2.6.8 and 6.1.1.4'
F F 0.0180 0.0106 'International Tables Vol C Tables 4.2.6.8 and 6.1.1.4'
Si Si 0.0838 0.0720 'International Tables Vol C Tables 4.2.6.8 and 6.1.1.4'
S S 0.1265 0.1256 'International Tables Vol C Tables 4.2.6.8 and 6.1.1.4'

loop_
_geom_angle_atom_site_label_1
_geom_angle_atom_site_label_2
_geom_angle_atom_site_label_3
_geom_angle
C1 N1 O1 106.06(9)
C3 O1 N1 109.50(10)
N1 C1 C2 111.10(10)
N1 C1 C4 118.94(10)
C2 C1 C4 129.96(10)
C3 C2 C1 104.95(9)
C3 C2 C10 127.60(10)
C1 C2 C10 127.39(9)
O1 C3 C2 108.37(10)
O1 C3 Si1 114.89(9)
C2 C3 Si1 136.49(8)
C9 C4 C5 119.56(11)
C9 C4 C1 121.23(11)
C5 C4 C1 119.16(11)
C6 C5 C4 120.33(13)
C6 C5 H5 119.8
C4 C5 H5 119.8
C7 C6 C5 118.54(13)
C7 C6 H6 120.7
C5 C6 H6 120.7
F1 C7 C6 119.07(15)
F1 C7 C8 118.05(15)
C6 C7 C8 122.87(12)
C7 C8 C9 118.59(13)
C7 C8 H8 120.7
C9 C8 H8 120.7
C8 C9 C4 120.08(13)
C8 C9 H9 120.0
C4 C9 H9 120.0
C15 C10 C11 119.18(10)
C15 C10 C2 120.81(9)
C11 C10 C2 120.01(9)
C12 C11 C10 120.80(10)
C12 C11 H11 119.6
C10 C11 H11 119.6
C13 C12 C11 118.89(10)
C13 C12 H12 120.6
C11 C12 H12 120.6
C12 C13 C14 121.32(10)
C12 C13 S1 119.97(8)
C14 C13 S1 118.70(8)
C15 C14 C13 119.24(9)
C15 C14 H14 120.4
C13 C14 H14 120.4
C14 C15 C10 120.49(10)
C14 C15 H15 119.8
C10 C15 H15 119.8
O3 S1 O2 117.15(7)
O3 S1 N2 107.05(6)
O2 S1 N2 112.55(6)
O3 S1 C13 109.43(6)
O2 S1 C13 107.05(6)
N2 S1 C13 102.63(7)
S1 N2 H2A 113.7(13)
S1 N2 H2B 112.1(15)
H2A N2 H2B 112.4(19)
C17 Si1 C16 112.40(10)
C17 Si1 C18 111.24(10)
C16 Si1 C18 111.12(9)
C17 Si1 C3 108.60(8)
C16 Si1 C3 106.21(7)
C18 Si1 C3 106.97(7)
Si1 C16 H16A 109.5
Si1 C16 H16B 109.5
H16A C16 H16B 109.5
Si1 C16 H16C 109.5
H16A C16 H16C 109.5
H16B C16 H16C 109.5
Si1 C17 H17A 109.5
Si1 C17 H17B 109.5
H17A C17 H17B 109.5
Si1 C17 H17C 109.5
H17A C17 H17C 109.5
H17B C17 H17C 109.5
Si1 C18 H18A 109.5
Si1 C18 H18B 109.5
H18A C18 H18B 109.5
Si1 C18 H18C 109.5
H18A C18 H18C 109.5
H18B C18 H18C 109.5

loop_
_geom_bond_atom_site_label_1
_geom_bond_atom_site_label_2
_geom_bond_distance
N1 C1 1.3168(16)
N1 O1 1.4001(15)
O1 C3 1.3683(15)
C1 C2 1.4315(17)
C1 C4 1.4712(16)
C2 C3 1.3690(16)
C2 C10 1.4804(16)
C3 Si1 1.9018(15)
C4 C9 1.3953(18)
C4 C5 1.4030(19)
C5 C6 1.3866(19)
C5 H5 0.9500
C6 C7 1.371(2)
C6 H6 0.9500
C7 F1 1.3522(16)
C7 C8 1.382(2)
C8 C9 1.3897(19)
C8 H8 0.9500
C9 H9 0.9500
C10 C15 1.3959(16)
C10 C11 1.3962(16)
C11 C12 1.3940(17)
C11 H11 0.9500
C12 C13 1.3851(16)
C12 H12 0.9500
C13 C14 1.3920(15)
C13 S1 1.7616(14)
C14 C15 1.3902(16)
C14 H14 0.9500
C15 H15 0.9500
S1 O3 1.4371(11)
S1 O2 1.4427(11)
S1 N2 1.6081(15)
N2 H2A 0.87(2)
N2 H2B 0.87(2)
Si1 C17 1.8498(18)
Si1 C16 1.8513(19)
Si1 C18 1.8539(17)
C16 H16A 0.9800
C16 H16B 0.9800
C16 H16C 0.9800
C17 H17A 0.9800
C17 H17B 0.9800
C17 H17C 0.9800
C18 H18A 0.9800
C18 H18B 0.9800
C18 H18C 0.9800

loop_
_geom_hbond_atom_site_label_D
_geom_hbond_atom_site_label_H
_geom_hbond_atom_site_label_A
_geom_hbond_distance_DH
_geom_hbond_distance_HA
_geom_hbond_distance_DA
_geom_hbond_angle_DHA
_geom_hbond_site_symmetry_A
C14 H14 O3 0.95 2.41 3.239(2) 145.2 2_557
N2 H2A N1 0.87(2) 2.22(2) 3.043(2) 158.4(17) 1_546
N2 H2B O2 0.87(2) 2.12(2) 2.984(2) 172(2) 2_657

loop_
_geom_torsion_atom_site_label_1
_geom_torsion_atom_site_label_2
_geom_torsion_atom_site_label_3
_geom_torsion_atom_site_label_4
_geom_torsion
C1 N1 O1 C3 -0.78(11)
O1 N1 C1 C2 1.19(11)
O1 N1 C1 C4 -179.36(9)
N1 C1 C2 C3 -1.17(12)
C4 C1 C2 C3 179.47(10)
N1 C1 C2 C10 -178.52(9)
C4 C1 C2 C10 2.11(17)
N1 O1 C3 C2 0.06(11)
N1 O1 C3 Si1 175.29(7)
C1 C2 C3 O1 0.63(11)
C10 C2 C3 O1 177.97(9)
C1 C2 C3 Si1 -173.09(9)
C10 C2 C3 Si1 4.26(17)
N1 C1 C4 C9 -142.35(11)
C2 C1 C4 C9 36.97(16)
N1 C1 C4 C5 35.11(15)
C2 C1 C4 C5 -145.56(11)
C9 C4 C5 C6 2.03(17)
C1 C4 C5 C6 -175.48(11)
C4 C5 C6 C7 -0.89(18)
C5 C6 C7 F1 178.25(11)
C5 C6 C7 C8 -0.8(2)
F1 C7 C8 C9 -177.79(11)
C6 C7 C8 C9 1.24(19)
C7 C8 C9 C4 -0.05(17)
C5 C4 C9 C8 -1.55(17)
C1 C4 C9 C8 175.91(10)
C3 C2 C10 C15 74.61(15)
C1 C2 C10 C15 -108.62(13)
C3 C2 C10 C11 -105.74(13)
C1 C2 C10 C11 71.04(15)
C15 C10 C11 C12 -2.97(18)
C2 C10 C11 C12 177.37(11)
C10 C11 C12 C13 0.70(19)
C11 C12 C13 C14 1.71(18)
C11 C12 C13 S1 -179.70(9)
C12 C13 C14 C15 -1.78(17)
S1 C13 C14 C15 179.61(9)
C13 C14 C15 C10 -0.56(17)
C11 C10 C15 C14 2.89(17)
C2 C10 C15 C14 -177.45(10)
C12 C13 S1 O3 -126.22(10)
C14 C13 S1 O3 52.41(11)
C12 C13 S1 O2 1.69(11)
C14 C13 S1 O2 -179.68(8)
C12 C13 S1 N2 120.35(10)
C14 C13 S1 N2 -61.02(10)
